data_4119321
loop_
_publ_author_name
'Liam P. Spencer'
'Ping Yang'
'Stefan G. Minasian'
'Robert E. Jilek'
'Enrique R. Batista'
'Kevin S. Boland'
'James M. Boncella'
'Steven D. Conradson'
'David L. Clark'
'Trevor W. Hayton'
'Stosh A. Kozimor'
'Richard L. Martin'
'Molly M. MacInnes'
'Angela C. Olson'
'Brian L. Scott'
'David K. Shuh'
'Marianne P. Wilkerson'

_publ_section_title
;
 Tetrahalide Complexes of the [U(NR)2]2+ Ion: Synthesis, Theory, and
 Chlorine K-Edge X-ray Absorption Spectroscopy
;
_journal_name_full 'Journal of the American Chemical Society'
_journal_page_first 2279
_journal_page_last 2290
_journal_paper_doi 10.1021/ja310575j
_journal_volume 135
_journal_year 2013
_chemical_formula_sum 'C12 H30 I2 N2 O P2 U'
_chemical_formula_weight 772.15
_chemical_name_systematic
; 
 ? 
;
_space_group_IT_number 62
_symmetry_cell_setting orthorhombic
_symmetry_space_group_name_Hall '-P 2ac 2n'
_symmetry_space_group_name_H-M 'P n m a'
_atom_sites_solution_hydrogens geom
_atom_sites_solution_primary direct
_atom_sites_solution_secondary difmap
_audit_creation_method SHELXL-97
_cell_angle_alpha 90.00
_cell_angle_beta 90.00
_cell_angle_gamma 90.00
_cell_formula_units_Z 4
_cell_length_a 19.515(2)
_cell_length_b 9.9247(11)
_cell_length_c 11.7598(13)
_cell_measurement_temperature 120(1)
_cell_volume 2277.6(4)
_computing_cell_refinement 'SAINT+, v. 7.06 (Bruker AXS, 2001)'
_computing_data_collection 'APEX II, v. 1.08 (Bruker AXS, 2003)'
_computing_data_reduction 'SAINT+, v. 7.06 (Bruker AXS, 2001)'
_computing_molecular_graphics 'SHELXTL, v. 6.10, (Bruker AXS, 2000)'
_computing_publication_material 'SHELXTL, v. 6.10, (Bruker AXS, 2000)'
_computing_structure_refinement 'SHELXL-97 (Sheldrick, 1997)'
_computing_structure_solution 'SHELXS-97 (Sheldrick, 1990)'
_diffrn_ambient_temperature 120(1)
_diffrn_measured_fraction_theta_full 0.970
_diffrn_measured_fraction_theta_max 0.970
_diffrn_measurement_device_type 'Bruker D8 with APEXII CCD'
_diffrn_measurement_method '\w scans'
_diffrn_radiation_monochromator graphite
_diffrn_radiation_source 'fine-focus sealed tube'
_diffrn_radiation_type MoK\a
_diffrn_radiation_wavelength 0.71073
_diffrn_reflns_av_R_equivalents 0.0000
_diffrn_reflns_av_sigmaI/netI 0.0441
_diffrn_reflns_limit_h_max 26
_diffrn_reflns_limit_h_min 0
_diffrn_reflns_limit_k_max 13
_diffrn_reflns_limit_k_min 0
_diffrn_reflns_limit_l_max 15
_diffrn_reflns_limit_l_min 0
_diffrn_reflns_number 7470
_diffrn_reflns_theta_full 28.47
_diffrn_reflns_theta_max 28.47
_diffrn_reflns_theta_min 2.02
_diffrn_standards_decay_% 0
_diffrn_standards_interval_count 0
_diffrn_standards_interval_time 0
_diffrn_standards_number 0
_exptl_absorpt_coefficient_mu 9.977
_exptl_absorpt_correction_T_max 0.5024
_exptl_absorpt_correction_T_min 0.1538
_exptl_absorpt_correction_type multi-scan
_exptl_absorpt_process_details 'SADABS 2.03 (Sheldrick, 2001)'
_exptl_crystal_colour red
_exptl_crystal_density_diffrn 2.252
_exptl_crystal_description block
_exptl_crystal_F_000 1408
_exptl_crystal_size_max 0.30
_exptl_crystal_size_mid 0.10
_exptl_crystal_size_min 0.08
_refine_diff_density_max 1.646
_refine_diff_density_min -1.711
_refine_diff_density_rms 0.196
_refine_ls_extinction_method none
_refine_ls_goodness_of_fit_ref 1.044
_refine_ls_hydrogen_treatment constr
_refine_ls_matrix_type full
_refine_ls_number_parameters 112
_refine_ls_number_reflns 7562
_refine_ls_number_restraints 0
_refine_ls_restrained_S_all 1.044
_refine_ls_R_factor_all 0.0496
_refine_ls_R_factor_gt 0.0397
_refine_ls_shift/su_max 0.001
_refine_ls_shift/su_mean 0.000
_refine_ls_structure_factor_coef Fsqd
_refine_ls_weighting_details 'calc w=1/[\s^2^(Fo^2^)+(0.0544P)^2^+0.0000P] where P=(Fo^2^+2Fc^2^)/3'
_refine_ls_weighting_scheme calc
_refine_ls_wR_factor_gt 0.0938
_refine_ls_wR_factor_ref 0.0967
_reflns_number_gt 6443
_reflns_number_total 7562
_reflns_threshold_expression >2sigma(I)
_cod_data_source_file ja310575j_si_002_4.cif
_cod_data_source_block apx967_hklf5
_cod_database_code 4119321

loop_
_symmetry_equiv_pos_as_xyz
'x, y, z'
'-x+1/2, -y, z+1/2'
'-x, y+1/2, -z'
'x+1/2, -y+1/2, -z+1/2'
'-x, -y, -z'
'x-1/2, y, -z-1/2'
'x, -y-1/2, z'
'-x-1/2, y-1/2, z-1/2'

loop_
_atom_site_label
_atom_site_type_symbol
_atom_site_fract_x
_atom_site_fract_y
_atom_site_fract_z
_atom_site_U_iso_or_equiv
_atom_site_adp_type
_atom_site_occupancy
_atom_site_symmetry_multiplicity
_atom_site_calc_flag
_atom_site_refinement_flags
U1 U 0.356782(12) 0.2500 0.068487(18) 0.01925(7) Uani 1 2 d S
I1 I 0.25246(2) 0.2500 -0.13672(4) 0.03344(12) Uani 1 2 d S
I2 I 0.50904(2) 0.2500 0.15045(4) 0.02646(11) Uani 1 2 d S
P1 P 0.22080(9) 0.2500 0.16817(15) 0.0293(4) Uani 1 2 d S
P2 P 0.35947(10) 0.2500 0.31760(17) 0.0469(6) Uani 1 2 d S
O1 O 0.4263(2) 0.2500 -0.1045(3) 0.0221(9) Uani 1 2 d S
N1 N 0.35178(18) 0.0649(4) 0.0806(3) 0.0241(8) Uani 1 1 d .
C1 C 0.3516(3) -0.0813(5) 0.0876(4) 0.0364(12) Uani 1 1 d .
H1A H 0.3881 -0.1168 0.0418 0.055 Uiso 1 1 calc R
H1B H 0.3086 -0.1152 0.0605 0.055 Uiso 1 1 calc R
H1C H 0.3581 -0.1084 0.1653 0.055 Uiso 1 1 calc R
C2 C 0.1662(3) 0.1087(6) 0.1355(6) 0.0566(17) Uani 1 1 d .
H2A H 0.1217 0.1233 0.1680 0.085 Uiso 1 1 calc R
H2B H 0.1857 0.0280 0.1666 0.085 Uiso 1 1 calc R
H2C H 0.1621 0.0997 0.0545 0.085 Uiso 1 1 calc R
C3 C 0.2217(5) 0.2131(10) 0.3271(7) 0.037(4) Uani 0.50 1 d P
H3A H 0.1776 0.2004 0.3637 0.044 Uiso 0.50 1 calc PR
H3B H 0.2229 0.2004 0.2453 0.044 Uiso 0.50 1 calc PR
C4 C 0.2739(5) 0.3051(10) 0.3821(8) 0.036(3) Uani 0.50 1 d P
H4A H 0.2711 0.3246 0.4628 0.043 Uiso 0.50 1 calc PR
H4B H 0.3167 0.3246 0.3435 0.043 Uiso 0.50 1 calc PR
C5 C 0.3969(4) 0.1098(7) 0.3897(5) 0.071(2) Uani 1 1 d .
H5A H 0.4439 0.1007 0.3671 0.106 Uiso 1 1 calc R
H5B H 0.3723 0.0292 0.3704 0.106 Uiso 1 1 calc R
H5C H 0.3945 0.1242 0.4703 0.106 Uiso 1 1 calc R
C6 C 0.4453(3) 0.1307(5) -0.1666(4) 0.0387(12) Uani 1 1 d .
H6A H 0.4065 0.0705 -0.1753 0.046 Uiso 1 1 calc R
H6B H 0.4821 0.0830 -0.1286 0.046 Uiso 1 1 calc R
C7 C 0.4681(6) 0.1838(6) -0.2783(6) 0.105(3) Uani 1 1 d .
H7A H 0.5139 0.1512 -0.2947 0.126 Uiso 1 1 calc R
H7B H 0.4377 0.1512 -0.3375 0.126 Uiso 1 1 calc R

loop_
_atom_site_aniso_label
_atom_site_aniso_U_11
_atom_site_aniso_U_22
_atom_site_aniso_U_33
_atom_site_aniso_U_23
_atom_site_aniso_U_13
_atom_site_aniso_U_12
U1 0.02629(13) 0.01532(11) 0.01615(12) 0.000 0.00186(9) 0.000
I1 0.0309(2) 0.0436(3) 0.0258(2) 0.000 -0.00576(18) 0.000
I2 0.0241(2) 0.0270(2) 0.0282(2) 0.000 -0.00123(17) 0.000
P1 0.0258(9) 0.0334(10) 0.0286(10) 0.000 0.0000(7) 0.000
P2 0.0283(10) 0.0884(18) 0.0240(10) 0.000 0.0013(8) 0.000
O1 0.032(2) 0.019(2) 0.016(2) 0.000 0.0052(18) 0.000
N1 0.031(2) 0.0189(18) 0.0224(19) -0.0017(15) 0.0016(16) -0.0016(15)
C1 0.052(3) 0.021(2) 0.037(3) -0.003(2) 0.005(2) 0.000(2)
C2 0.052(4) 0.038(3) 0.079(5) -0.001(3) 0.027(3) -0.010(3)
C3 0.030(5) 0.064(11) 0.016(4) -0.002(4) 0.011(4) -0.006(4)
C4 0.031(5) 0.057(7) 0.019(5) -0.009(4) 0.010(4) -0.006(4)
C5 0.105(6) 0.063(5) 0.045(4) 0.021(3) -0.010(4) -0.037(4)
C6 0.054(3) 0.030(3) 0.032(3) -0.010(2) 0.008(2) 0.004(2)
C7 0.213(10) 0.055(4) 0.049(4) -0.005(3) 0.076(5) -0.003(5)

loop_
_atom_type_symbol
_atom_type_description
_atom_type_scat_dispersion_real
_atom_type_scat_dispersion_imag
_atom_type_scat_source
C C 0.0033 0.0016 'International Tables Vol C Tables 4.2.6.8 and 6.1.1.4'
H H 0.0000 0.0000 'International Tables Vol C Tables 4.2.6.8 and 6.1.1.4'
N N 0.0061 0.0033 'International Tables Vol C Tables 4.2.6.8 and 6.1.1.4'
O O 0.0106 0.0060 'International Tables Vol C Tables 4.2.6.8 and 6.1.1.4'
P P 0.1023 0.0942 'International Tables Vol C Tables 4.2.6.8 and 6.1.1.4'
I I -0.4742 1.8119 'International Tables Vol C Tables 4.2.6.8 and 6.1.1.4'
U U -9.6767 9.6646 'International Tables Vol C Tables 4.2.6.8 and 6.1.1.4'

loop_
_geom_angle_atom_site_label_1
_geom_angle_atom_site_label_2
_geom_angle_atom_site_label_3
_geom_angle
_geom_angle_site_symmetry_1
_geom_angle_site_symmetry_3
N1 U1 N1 169.2(2) . 7_565
N1 U1 O1 95.38(11) . .
N1 U1 O1 95.38(11) 7_565 .
N1 U1 P1 85.43(11) . .
N1 U1 P1 85.43(11) 7_565 .
O1 U1 P1 147.52(10) . .
N1 U1 P2 85.62(11) . .
N1 U1 P2 85.62(11) 7_565 .
O1 U1 P2 145.29(11) . .
P1 U1 P2 67.19(5) . .
N1 U1 I2 91.51(11) . .
N1 U1 I2 91.51(11) 7_565 .
O1 U1 I2 74.29(10) . .
P1 U1 I2 138.19(4) . .
P2 U1 I2 71.00(4) . .
N1 U1 I1 91.43(11) . .
N1 U1 I1 91.44(11) 7_565 .
O1 U1 I1 73.83(10) . .
P1 U1 I1 73.68(4) . .
P2 U1 I1 140.87(4) . .
I2 U1 I1 148.123(14) . .
C2 P1 C2 102.1(4) . 7_565
C2 P1 C3 111.3(4) . 7_565
C2 P1 C3 93.7(4) 7_565 7_565
C2 P1 C3 93.7(4) . .
C2 P1 C3 111.3(4) 7_565 .
C3 P1 C3 22.2(6) 7_565 .
C2 P1 U1 117.0(2) . .
C2 P1 U1 117.0(2) 7_565 .
C3 P1 U1 112.9(3) 7_565 .
C3 P1 U1 112.9(3) . .
C5 P2 C5 102.4(4) 7_565 .
C5 P2 C4 113.0(4) 7_565 7_565
C5 P2 C4 86.9(4) . 7_565
C5 P2 C4 86.9(4) 7_565 .
C5 P2 C4 113.0(4) . .
C4 P2 C4 33.2(6) 7_565 .
C5 P2 U1 118.8(2) 7_565 .
C5 P2 U1 118.8(2) . .
C4 P2 U1 112.4(3) 7_565 .
C4 P2 U1 112.4(3) . .
C6 O1 C6 110.6(5) 7_565 .
C6 O1 U1 124.4(2) 7_565 .
C6 O1 U1 124.4(2) . .
C1 N1 U1 176.9(3) . .
C4 C3 C4 45.6(9) 7_565 .
C4 C3 P1 123.8(8) 7_565 .
C4 C3 P1 108.0(6) . .
C3 C4 C3 28.6(8) 7_565 .
C3 C4 P2 118.4(8) 7_565 .
C3 C4 P2 104.2(6) . .
O1 C6 C7 103.6(4) . .
C7 C7 C6 110.8(3) 7_565 .

loop_
_geom_bond_atom_site_label_1
_geom_bond_atom_site_label_2
_geom_bond_distance
_geom_bond_site_symmetry_2
U1 N1 1.845(4) .
U1 N1 1.845(4) 7_565
U1 O1 2.445(4) .
U1 P1 2.9010(18) .
U1 P2 2.930(2) .
U1 I2 3.1238(6) .
U1 I1 3.1572(5) .
P1 C2 1.803(6) .
P1 C2 1.803(6) 7_565
P1 C3 1.904(9) 7_565
P1 C3 1.904(9) .
P2 C5 1.785(7) 7_565
P2 C5 1.785(7) .
P2 C4 1.913(10) 7_565
P2 C4 1.913(10) .
O1 C6 1.440(5) 7_565
O1 C6 1.440(5) .
N1 C1 1.453(6) .
C3 C4 1.222(13) 7_565
C3 C4 1.514(13) .
C4 C3 1.222(13) 7_565
C6 C7 1.484(7) .
C7 C7 1.314(13) 7_565
